data_4107934
loop_
_publ_author_name
'Houria Kabbour'
'Etienne Janod'
'Beno\^it Corraze'
'Michel Danot'
'Changhoon Lee'
'Myung-Hwan Whangbo'
'Laurent Cario'

_publ_section_title
;
 Structure and Magnetic Properties of Oxychalcogenides A~2~F~2~Fe~2~OQ~2
 (A = Sr, Ba; Q = S, Se) with Fe2O Square Planar Layers Representing an
 Antiferromagnetic Checkerboard Spin Lattice
;
_journal_name_full 'Journal of the American Chemical Society'
_journal_page_first 8261
_journal_page_last 8270
_journal_paper_doi 10.1021/ja711139g
_journal_volume 130
_journal_year 2008
_chemical_formula_sum 'F2 Fe2 O S2 Sr2'
_chemical_formula_weight 405.06
_chemical_name_systematic
; 
 ? 
;
_space_group_IT_number 139
_symmetry_cell_setting tetragonal
_symmetry_space_group_name_Hall '-I 4 2'
_symmetry_space_group_name_H-M 'I 4/m m m'
_atom_sites_solution_primary direct
_atom_sites_solution_secondary difmap
_audit_creation_method SHELXL-97
_cell_angle_alpha 90.00
_cell_angle_beta 90.00
_cell_angle_gamma 90.00
_cell_formula_units_Z 2
_cell_length_a 4.0400(6)
_cell_length_b 4.0400(6)
_cell_length_c 17.998(4)
_cell_measurement_temperature 293(2)
_cell_measurement_theta_max 34.91
_cell_measurement_theta_min 5.17
_cell_volume 293.76(9)
_computing_cell_refinement 'HKL Scalepack (Otwinowski & Minor 1997)'
_computing_data_collection 'Collect (Nonius BV, 1997-2000)'
_computing_data_reduction 'HKL Denzo and Scalepack (Otwinowski & Minor 1997)'
_computing_molecular_graphics 'Diamond Version 3.1; Brandenburg, 2005'
_computing_publication_material 'SHELXTL, Bruker 2001'
_computing_structure_refinement 'SHELXL-97 (Sheldrick, 1997)'
_computing_structure_solution 'SHELXS-97 (Sheldrick, 1990)'
_diffrn_ambient_temperature 293(2)
_diffrn_detector_area_resol_mean 9
_diffrn_measured_fraction_theta_full 0.983
_diffrn_measured_fraction_theta_max 0.983
_diffrn_measurement_device_type KappaCCD
_diffrn_measurement_method CCD
_diffrn_radiation_monochromator graphite
_diffrn_radiation_source 'fine-focus sealed tube'
_diffrn_radiation_type MoK\a
_diffrn_radiation_wavelength 0.71073
_diffrn_reflns_av_R_equivalents 0.0483
_diffrn_reflns_av_sigmaI/netI 0.0166
_diffrn_reflns_limit_h_max 6
_diffrn_reflns_limit_h_min -6
_diffrn_reflns_limit_k_max 6
_diffrn_reflns_limit_k_min -6
_diffrn_reflns_limit_l_max 16
_diffrn_reflns_limit_l_min -28
_diffrn_reflns_number 2305
_diffrn_reflns_theta_full 34.91
_diffrn_reflns_theta_max 34.91
_diffrn_reflns_theta_min 5.17
_diffrn_standards_decay_% -
_exptl_absorpt_coefficient_mu 23.544
_exptl_absorpt_correction_T_max 0.588
_exptl_absorpt_correction_T_min 0.077
_exptl_absorpt_correction_type gaussian
_exptl_absorpt_process_details '(SHELXTL; Brucker, 2001)'
_exptl_crystal_colour black
_exptl_crystal_density_diffrn 4.580
_exptl_crystal_description blocks
_exptl_crystal_F_000 372
_exptl_crystal_size_max 0.2
_exptl_crystal_size_mid 0.1
_exptl_crystal_size_min 0.02
_refine_diff_density_max 1.516
_refine_diff_density_min -1.069
_refine_diff_density_rms 0.163
_refine_ls_extinction_coef 0.0229(18)
_refine_ls_extinction_expression Fc^*^=kFc[1+0.001xFc^2^\l^3^/sin(2\q)]^-1/4^
_refine_ls_extinction_method SHELXL
_refine_ls_goodness_of_fit_ref 1.179
_refine_ls_matrix_type full
_refine_ls_number_parameters 12
_refine_ls_number_reflns 233
_refine_ls_number_restraints 0
_refine_ls_restrained_S_all 1.179
_refine_ls_R_factor_all 0.0186
_refine_ls_R_factor_gt 0.0173
_refine_ls_shift/su_max 0.000
_refine_ls_shift/su_mean 0.000
_refine_ls_structure_factor_coef Fsqd
_refine_ls_weighting_details 'calc w=1/[\s^2^(Fo^2^)+(0.0189P)^2^+0.6942P] where P=(Fo^2^+2Fc^2^)/3'
_refine_ls_weighting_scheme calc
_refine_ls_wR_factor_gt 0.0401
_refine_ls_wR_factor_ref 0.0412
_reflns_number_gt 225
_reflns_number_total 233
_reflns_threshold_expression >2sigma(I)
_cod_data_source_file ja711139g-file002.cif
_cod_data_source_block absi4mmm
_cod_original_cell_volume 293.75(9)
_cod_database_code 4107934

loop_
_symmetry_equiv_pos_as_xyz
'x, y, z'
'-x, -y, z'
'-y, x, z'
'y, -x, z'
'-x, y, -z'
'x, -y, -z'
'y, x, -z'
'-y, -x, -z'
'x+1/2, y+1/2, z+1/2'
'-x+1/2, -y+1/2, z+1/2'
'-y+1/2, x+1/2, z+1/2'
'y+1/2, -x+1/2, z+1/2'
'-x+1/2, y+1/2, -z+1/2'
'x+1/2, -y+1/2, -z+1/2'
'y+1/2, x+1/2, -z+1/2'
'-y+1/2, -x+1/2, -z+1/2'
'-x, -y, -z'
'x, y, -z'
'y, -x, -z'
'-y, x, -z'
'x, -y, z'
'-x, y, z'
'-y, -x, z'
'y, x, z'
'-x+1/2, -y+1/2, -z+1/2'
'x+1/2, y+1/2, -z+1/2'
'y+1/2, -x+1/2, -z+1/2'
'-y+1/2, x+1/2, -z+1/2'
'x+1/2, -y+1/2, z+1/2'
'-x+1/2, y+1/2, z+1/2'
'-y+1/2, -x+1/2, z+1/2'
'y+1/2, x+1/2, z+1/2'

loop_
_atom_site_label
_atom_site_type_symbol
_atom_site_fract_x
_atom_site_fract_y
_atom_site_fract_z
_atom_site_U_iso_or_equiv
_atom_site_adp_type
_atom_site_occupancy
_atom_site_symmetry_multiplicity
_atom_site_calc_flag
_atom_site_refinement_flags
Fe1 Fe 0.5000 0.0000 0.0000 0.00820(14) Uani 1 8 d S
Sr2 Sr 0.5000 0.5000 0.17100(2) 0.00765(13) Uani 1 8 d S
S3 S 0.0000 0.0000 0.09381(6) 0.00780(17) Uiso 1 8 d S
O4 O -0.5000 -0.5000 0.0000 0.0096(7) Uiso 1 16 d S
F5 F 0.5000 0.0000 0.2500 0.0086(4) Uiso 1 8 d S

loop_
_atom_site_aniso_label
_atom_site_aniso_U_11
_atom_site_aniso_U_22
_atom_site_aniso_U_33
_atom_site_aniso_U_23
_atom_site_aniso_U_13
_atom_site_aniso_U_12
Fe1 0.0081(2) 0.0042(2) 0.0124(2) 0.000 0.000 0.000
Sr2 0.00689(14) 0.00689(14) 0.00917(18) 0.000 0.000 0.000

loop_
_atom_type_symbol
_atom_type_description
_atom_type_scat_dispersion_real
_atom_type_scat_dispersion_imag
_atom_type_scat_source
O O 0.0106 0.0060 'International Tables Vol C Tables 4.2.6.8 and 6.1.1.4'
F F 0.0171 0.0103 'International Tables Vol C Tables 4.2.6.8 and 6.1.1.4'
S S 0.1246 0.1234 'International Tables Vol C Tables 4.2.6.8 and 6.1.1.4'
Fe Fe 0.3463 0.8444 'International Tables Vol C Tables 4.2.6.8 and 6.1.1.4'
Sr Sr -1.5307 3.2498 'International Tables Vol C Tables 4.2.6.8 and 6.1.1.4'

loop_
_geom_angle_atom_site_label_1
_geom_angle_atom_site_label_2
_geom_angle_atom_site_label_3
_geom_angle
_geom_angle_site_symmetry_1
_geom_angle_site_symmetry_3
O4 Fe1 O4 180.0 1_665 1_655
O4 Fe1 S3 90.0 1_665 .
O4 Fe1 S3 90.0 1_655 .
O4 Fe1 S3 90.0 1_665 17
O4 Fe1 S3 90.0 1_655 17
S3 Fe1 S3 79.78(4) . 17
O4 Fe1 S3 90.0 1_665 1_655
O4 Fe1 S3 90.0 1_655 1_655
S3 Fe1 S3 100.22(4) . 1_655
S3 Fe1 S3 180.00(3) 17 1_655
O4 Fe1 S3 90.0 1_665 17_655
O4 Fe1 S3 90.0 1_655 17_655
S3 Fe1 S3 180.0 . 17_655
S3 Fe1 S3 100.22(4) 17 17_655
S3 Fe1 S3 79.78(4) 1_655 17_655
O4 Fe1 Fe1 135.0 1_665 3_545
O4 Fe1 Fe1 45.0 1_655 3_545
S3 Fe1 Fe1 57.143(10) . 3_545
S3 Fe1 Fe1 57.143(10) 17 3_545
S3 Fe1 Fe1 122.857(10) 1_655 3_545
S3 Fe1 Fe1 122.857(10) 17_655 3_545
O4 Fe1 Fe1 45.0 1_665 3_655
O4 Fe1 Fe1 135.0 1_655 3_655
S3 Fe1 Fe1 122.857(10) . 3_655
S3 Fe1 Fe1 122.857(10) 17 3_655
S3 Fe1 Fe1 57.143(10) 1_655 3_655
S3 Fe1 Fe1 57.143(10) 17_655 3_655
Fe1 Fe1 Fe1 180.0 3_545 3_655
O4 Fe1 Fe1 135.0 1_665 3_645
O4 Fe1 Fe1 45.0 1_655 3_645
S3 Fe1 Fe1 122.857(10) . 3_645
S3 Fe1 Fe1 122.857(10) 17 3_645
S3 Fe1 Fe1 57.143(10) 1_655 3_645
S3 Fe1 Fe1 57.143(10) 17_655 3_645
Fe1 Fe1 Fe1 90.0 3_545 3_645
Fe1 Fe1 Fe1 90.0 3_655 3_645
O4 Fe1 Fe1 45.0 1_665 3
O4 Fe1 Fe1 135.0 1_655 3
S3 Fe1 Fe1 57.143(10) . 3
S3 Fe1 Fe1 57.143(10) 17 3
S3 Fe1 Fe1 122.857(10) 1_655 3
S3 Fe1 Fe1 122.857(10) 17_655 3
Fe1 Fe1 Fe1 90.0 3_545 3
Fe1 Fe1 Fe1 90.0 3_655 3
Fe1 Fe1 Fe1 180.0 3_645 3
O4 Fe1 Sr2 123.279(7) 1_665 17_655
O4 Fe1 Sr2 56.721(7) 1_655 17_655
S3 Fe1 Sr2 122.421(15) . 17_655
S3 Fe1 Sr2 57.578(15) 17 17_655
S3 Fe1 Sr2 122.422(15) 1_655 17_655
S3 Fe1 Sr2 57.579(15) 17_655 17_655
Fe1 Fe1 Sr2 67.170(5) 3_545 17_655
Fe1 Fe1 Sr2 112.830(5) 3_655 17_655
Fe1 Fe1 Sr2 67.170(5) 3_645 17_655
Fe1 Fe1 Sr2 112.830(5) 3 17_655
O4 Fe1 Sr2 123.279(8) 1_665 1_545
O4 Fe1 Sr2 56.721(8) 1_655 1_545
S3 Fe1 Sr2 57.579(15) . 1_545
S3 Fe1 Sr2 122.422(15) 17 1_545
S3 Fe1 Sr2 57.578(15) 1_655 1_545
S3 Fe1 Sr2 122.422(15) 17_655 1_545
Fe1 Fe1 Sr2 67.170(5) 3_545 1_545
Fe1 Fe1 Sr2 112.830(5) 3_655 1_545
Fe1 Fe1 Sr2 67.170(5) 3_645 1_545
Fe1 Fe1 Sr2 112.830(5) 3 1_545
Sr2 Fe1 Sr2 113.441(15) 17_655 1_545
F5 Sr2 F5 70.653(10) 25_655 1_565
F5 Sr2 F5 109.720(19) 25_655 25
F5 Sr2 F5 70.653(10) 1_565 25
F5 Sr2 F5 70.653(10) 25_655 .
F5 Sr2 F5 109.72(2) 1_565 .
F5 Sr2 F5 70.653(10) 25 .
F5 Sr2 O4 125.140(10) 25_655 1_665
F5 Sr2 O4 125.140(10) 1_565 1_665
F5 Sr2 O4 125.140(10) 25 1_665
F5 Sr2 O4 125.140(10) . 1_665
F5 Sr2 S3 74.438(16) 25_655 1_665
F5 Sr2 S3 74.438(16) 1_565 1_665
F5 Sr2 S3 140.509(7) 25 1_665
F5 Sr2 S3 140.509(7) . 1_665
O4 Sr2 S3 64.066(18) 1_665 1_665
F5 Sr2 S3 140.509(7) 25_655 1_565
F5 Sr2 S3 74.438(16) 1_565 1_565
F5 Sr2 S3 74.438(16) 25 1_565
F5 Sr2 S3 140.509(7) . 1_565
O4 Sr2 S3 64.066(18) 1_665 1_565
S3 Sr2 S3 78.974(14) 1_665 1_565
F5 Sr2 S3 74.438(16) 25_655 1_655
F5 Sr2 S3 140.509(7) 1_565 1_655
F5 Sr2 S3 140.509(7) 25 1_655
F5 Sr2 S3 74.438(16) . 1_655
O4 Sr2 S3 64.066(18) 1_665 1_655
S3 Sr2 S3 78.974(14) 1_665 1_655
S3 Sr2 S3 128.13(4) 1_565 1_655
F5 Sr2 S3 140.509(8) 25_655 .
F5 Sr2 S3 140.509(8) 1_565 .
F5 Sr2 S3 74.438(16) 25 .
F5 Sr2 S3 74.438(16) . .
O4 Sr2 S3 64.066(18) 1_665 .
S3 Sr2 S3 128.13(4) 1_665 .
S3 Sr2 S3 78.973(14) 1_565 .
S3 Sr2 S3 78.973(14) 1_655 .
F5 Sr2 Fe1 118.763(9) 25_655 .
F5 Sr2 Fe1 158.419(10) 1_565 .
F5 Sr2 Fe1 118.763(9) 25 .
F5 Sr2 Fe1 91.861(14) . .
O4 Sr2 Fe1 33.279(7) 1_665 .
S3 Sr2 Fe1 89.044(19) 1_665 .
S3 Sr2 Fe1 89.04(2) 1_565 .
S3 Sr2 Fe1 44.394(14) 1_655 .
S3 Sr2 Fe1 44.394(14) . .
F5 Sr2 Fe1 158.419(10) 25_655 3
F5 Sr2 Fe1 118.763(9) 1_565 3
F5 Sr2 Fe1 91.861(14) 25 3
F5 Sr2 Fe1 118.763(9) . 3
O4 Sr2 Fe1 33.279(7) 1_665 3
S3 Sr2 Fe1 89.044(19) 1_665 3
S3 Sr2 Fe1 44.394(14) 1_565 3
S3 Sr2 Fe1 89.04(2) 1_655 3
S3 Sr2 Fe1 44.394(14) . 3
Fe1 Sr2 Fe1 45.660(9) . 3
F5 Sr2 Fe1 118.763(9) 25_655 1_565
F5 Sr2 Fe1 91.861(14) 1_565 1_565
F5 Sr2 Fe1 118.763(9) 25 1_565
F5 Sr2 Fe1 158.419(10) . 1_565
O4 Sr2 Fe1 33.279(7) 1_665 1_565
S3 Sr2 Fe1 44.394(14) 1_665 1_565
S3 Sr2 Fe1 44.394(14) 1_565 1_565
S3 Sr2 Fe1 89.044(19) 1_655 1_565
S3 Sr2 Fe1 89.04(2) . 1_565
Fe1 Sr2 Fe1 66.558(14) . 1_565
Fe1 Sr2 Fe1 45.660(9) 3 1_565
Fe1 S3 Fe1 65.71(2) 3_545 1_455
Fe1 S3 Fe1 100.22(4) 3_545 3
Fe1 S3 Fe1 65.71(2) 1_455 3
Fe1 S3 Fe1 65.71(2) 3_545 .
Fe1 S3 Fe1 100.22(4) 1_455 .
Fe1 S3 Fe1 65.71(2) 3 .
Fe1 S3 Sr2 78.027(11) 3_545 1_445
Fe1 S3 Sr2 78.027(11) 1_455 1_445
Fe1 S3 Sr2 140.209(11) 3 1_445
Fe1 S3 Sr2 140.209(11) . 1_445
Fe1 S3 Sr2 140.209(11) 3_545 1_455
Fe1 S3 Sr2 78.027(12) 1_455 1_455
Fe1 S3 Sr2 78.027(11) 3 1_455
Fe1 S3 Sr2 140.209(11) . 1_455
Sr2 S3 Sr2 78.974(14) 1_445 1_455
Fe1 S3 Sr2 78.027(12) 3_545 1_545
Fe1 S3 Sr2 140.209(11) 1_455 1_545
Fe1 S3 Sr2 140.209(11) 3 1_545
Fe1 S3 Sr2 78.027(11) . 1_545
Sr2 S3 Sr2 78.974(14) 1_445 1_545
Sr2 S3 Sr2 128.13(4) 1_455 1_545
Fe1 S3 Sr2 140.209(11) 3_545 .
Fe1 S3 Sr2 140.209(11) 1_455 .
Fe1 S3 Sr2 78.027(11) 3 .
Fe1 S3 Sr2 78.027(11) . .
Sr2 S3 Sr2 128.13(4) 1_445 .
Sr2 S3 Sr2 78.974(14) 1_455 .
Sr2 S3 Sr2 78.974(14) 1_545 .
Fe1 O4 Fe1 90.0 3_545 1_445
Fe1 O4 Fe1 90.0 3_545 1_455
Fe1 O4 Fe1 180.0 1_445 1_455
Fe1 O4 Fe1 180.0 3_545 3_445
Fe1 O4 Fe1 90.0 1_445 3_445
Fe1 O4 Fe1 90.0 1_455 3_445
Fe1 O4 Sr2 90.0 3_545 17
Fe1 O4 Sr2 90.0 1_445 17
Fe1 O4 Sr2 90.0 1_455 17
Fe1 O4 Sr2 90.0 3_445 17
Fe1 O4 Sr2 90.0 3_545 1_445
Fe1 O4 Sr2 90.0 1_445 1_445
Fe1 O4 Sr2 90.0 1_455 1_445
Fe1 O4 Sr2 90.0 3_445 1_445
Sr2 O4 Sr2 180.0 17 1_445
Sr2 F5 Sr2 109.347(9) . 25_655
Sr2 F5 Sr2 109.719(19) . 1_545
Sr2 F5 Sr2 109.348(10) 25_655 1_545
Sr2 F5 Sr2 109.347(9) . 25
Sr2 F5 Sr2 109.719(19) 25_655 25
Sr2 F5 Sr2 109.348(9) 1_545 25

loop_
_geom_bond_atom_site_label_1
_geom_bond_atom_site_label_2
_geom_bond_distance
_geom_bond_site_symmetry_2
Fe1 O4 2.0200(3) 1_665
Fe1 O4 2.0200(3) 1_655
Fe1 S3 2.6327(7) .
Fe1 S3 2.6327(7) 17
Fe1 S3 2.6327(7) 1_655
Fe1 S3 2.6327(7) 17_655
Fe1 Fe1 2.8567(4) 3_545
Fe1 Fe1 2.8567(4) 3_655
Fe1 Fe1 2.8567(4) 3_645
Fe1 Fe1 2.8567(4) 3
Fe1 Sr2 3.6813(6) 17_655
Fe1 Sr2 3.6813(6) 1_545
Sr2 F5 2.4702(4) 25_655
Sr2 F5 2.4702(4) 1_565
Sr2 F5 2.4702(4) 25
Sr2 F5 2.4702(4) .
Sr2 O4 3.0776(7) 1_665
Sr2 S3 3.1766(6) 1_665
Sr2 S3 3.1766(6) 1_565
Sr2 S3 3.1766(6) 1_655
Sr2 S3 3.1766(6) .
Sr2 Fe1 3.6813(6) 3
Sr2 Fe1 3.6813(6) 1_565
S3 Fe1 2.6327(7) 3_545
S3 Fe1 2.6327(7) 1_455
S3 Fe1 2.6327(7) 3
S3 Sr2 3.1766(6) 1_445
S3 Sr2 3.1766(6) 1_455
S3 Sr2 3.1766(6) 1_545
O4 Fe1 2.0200(3) 3_545
O4 Fe1 2.0200(3) 1_445
O4 Fe1 2.0200(3) 1_455
O4 Fe1 2.0200(3) 3_445
O4 Sr2 3.0776(7) 17
O4 Sr2 3.0776(7) 1_445
F5 Sr2 2.4702(4) 25_655
F5 Sr2 2.4702(4) 1_545
F5 Sr2 2.4702(4) 25
